data_4074775
loop_
_publ_author_name
'Takemoto, Shin'
'Shimadzu, Daisuke'
'Kamikawa, Ken'
'Matsuzaka, Hiroyuki'
'Nomura, Ryoki'

_publ_section_title
;
 Synthesis and Reactivity of a Dithiolate-Bridged Ruthenium&#x2212;Rhodium
 Heterobimetallic Dihydride Complex
;
_journal_issue 4
_journal_name_full Organometallics
_journal_page_first 982
_journal_paper_doi 10.1021/om050871n
_journal_volume 25
_journal_year 2006
_chemical_formula_sum 'C53 H47 Rh Ru S2'
_chemical_formula_weight 952.01
_chemical_name_systematic
; 
 ? 
;
_space_group_IT_number 2
_symmetry_cell_setting triclinic
_symmetry_space_group_name_Hall '-P 1'
_symmetry_space_group_name_H-M 'P -1'
_atom_sites_solution_hydrogens geom
_atom_sites_solution_primary direct
_atom_sites_solution_secondary difmap
_audit_creation_method SHELXL-97
_cell_angle_alpha 95.065(5)
_cell_angle_beta 100.779(5)
_cell_angle_gamma 108.421(5)
_cell_formula_units_Z 2
_cell_length_a 13.4280(14)
_cell_length_b 13.4077(17)
_cell_length_c 13.450(2)
_cell_measurement_temperature 296(2)
_cell_volume 2228.5(5)
_computing_cell_refinement 'RIGAKU PROCESS AUTO'
_computing_data_collection 'RIGAKU PROCESS AUTO'
_computing_data_reduction 'RIGAKU PROCESS AUTO'
_computing_structure_refinement 'SHELXL-97 (Sheldrick, 1997)'
_computing_structure_solution 'SHELXS-97 (Sheldrick, 1990)'
_diffrn_ambient_temperature 296(2)
_diffrn_measured_fraction_theta_full 0.987
_diffrn_measured_fraction_theta_max 0.987
_diffrn_measurement_device_type 'RIGAKU RAXIS RAPID'
_diffrn_radiation_monochromator graphite
_diffrn_radiation_source 'fine-focus sealed tube'
_diffrn_radiation_type MoK\a
_diffrn_radiation_wavelength 0.71075
_diffrn_reflns_av_R_equivalents 0.0409
_diffrn_reflns_av_sigmaI/netI 0.0599
_diffrn_reflns_limit_h_max 17
_diffrn_reflns_limit_h_min -17
_diffrn_reflns_limit_k_max 17
_diffrn_reflns_limit_k_min -17
_diffrn_reflns_limit_l_max 17
_diffrn_reflns_limit_l_min -17
_diffrn_reflns_number 21389
_diffrn_reflns_theta_full 27.49
_diffrn_reflns_theta_max 27.49
_diffrn_reflns_theta_min 3.10
_exptl_absorpt_coefficient_mu 0.838
_exptl_absorpt_correction_T_max 0.7872
_exptl_absorpt_correction_T_min 0.6795
_exptl_absorpt_correction_type empirical
_exptl_absorpt_process_details ABSCOR
_exptl_crystal_colour red
_exptl_crystal_density_diffrn 1.419
_exptl_crystal_density_method 'not measured'
_exptl_crystal_description blocks
_exptl_crystal_F_000 972
_exptl_crystal_size_max 0.50
_exptl_crystal_size_mid 0.40
_exptl_crystal_size_min 0.30
_refine_diff_density_max 1.380
_refine_diff_density_min -0.325
_refine_diff_density_rms 0.078
_refine_ls_extinction_method none
_refine_ls_goodness_of_fit_ref 0.966
_refine_ls_hydrogen_treatment mixed
_refine_ls_matrix_type full
_refine_ls_number_parameters 514
_refine_ls_number_reflns 10103
_refine_ls_number_restraints 0
_refine_ls_restrained_S_all 0.966
_refine_ls_R_factor_all 0.0817
_refine_ls_R_factor_gt 0.0430
_refine_ls_shift/su_max 0.001
_refine_ls_shift/su_mean 0.000
_refine_ls_structure_factor_coef Fsqd
_refine_ls_weighting_details 'calc w=1/[\s^2^(Fo^2^)+(0.0555P)^2^+0.0000P] where P=(Fo^2^+2Fc^2^)/3'
_refine_ls_weighting_scheme calc
_refine_ls_wR_factor_gt 0.0925
_refine_ls_wR_factor_ref 0.1036
_reflns_number_gt 6628
_reflns_number_total 10103
_reflns_threshold_expression >2sigma(I)
_cod_data_source_file om050871nsi20051007_095742.cif
_cod_data_source_block 6
_cod_depositor_comments
;
The following automatic conversions were performed:
'_atom_site_symetry_multiplicity' tag replaced with
'_atom_site_symmetry_multiplicity'.

Automatic conversion script
Id: cif_correct_tags 1440 2010-10-19 06:21:57Z saulius 
;
_cod_original_cell_volume 2228.4(5)
_cod_original_sg_symbol_H-M P-1
_cod_database_code 4074775

loop_
_symmetry_equiv_pos_as_xyz
'x, y, z'
'-x, -y, -z'

loop_
_atom_site_label
_atom_site_type_symbol
_atom_site_fract_x
_atom_site_fract_y
_atom_site_fract_z
_atom_site_U_iso_or_equiv
_atom_site_adp_type
_atom_site_occupancy
_atom_site_symmetry_multiplicity
_atom_site_calc_flag
_atom_site_refinement_flags
Rh1 Rh 0.14147(2) 0.29580(2) 0.42506(2) 0.04408(10) Uani 1 1 d .
Ru1 Ru 0.22499(2) 0.21013(2) 0.29483(2) 0.03758(9) Uani 1 1 d .
S1 S 0.32025(7) 0.36390(7) 0.41818(8) 0.0473(2) Uani 1 1 d .
S2 S 0.19457(7) 0.14925(7) 0.44996(7) 0.0406(2) Uani 1 1 d .
C1 C 0.3868(3) 0.3067(3) 0.5144(3) 0.0499(9) Uani 1 1 d .
C2 C 0.3281(3) 0.2063(3) 0.5284(3) 0.0472(9) Uani 1 1 d .
C3 C 0.3739(4) 0.1531(4) 0.5953(4) 0.0702(13) Uani 1 1 d .
H3 H 0.3347 0.0851 0.6044 0.084 Uiso 1 1 calc R
C4 C 0.4814(4) 0.2034(5) 0.6498(5) 0.097(2) Uani 1 1 d .
H4 H 0.5137 0.1690 0.6961 0.116 Uiso 1 1 calc R
C5 C 0.5367(4) 0.3002(5) 0.6352(5) 0.0937(19) Uani 1 1 d .
H5 H 0.6078 0.3324 0.6715 0.112 Uiso 1 1 calc R
C6 C 0.4913(3) 0.3549(4) 0.5669(4) 0.0733(14) Uani 1 1 d .
H6 H 0.5313 0.4225 0.5575 0.088 Uiso 1 1 calc R
C7 C 0.0470(4) 0.3932(4) 0.3706(4) 0.0659(13) Uani 1 1 d .
C8 C 0.0976(4) 0.4306(4) 0.4782(5) 0.0739(15) Uani 1 1 d .
C9 C 0.0578(4) 0.3505(4) 0.5347(4) 0.0660(13) Uani 1 1 d .
C10 C -0.0155(3) 0.2609(4) 0.4617(4) 0.0601(12) Uani 1 1 d .
C11 C -0.0253(3) 0.2896(4) 0.3628(4) 0.0603(12) Uani 1 1 d .
C12 C 0.0620(5) 0.4570(5) 0.2847(5) 0.107(2) Uani 1 1 d .
H12A H 0.0459 0.4098 0.2214 0.161 Uiso 1 1 calc R
H12B H 0.1353 0.5043 0.2982 0.161 Uiso 1 1 calc R
H12C H 0.0145 0.4978 0.2796 0.161 Uiso 1 1 calc R
C13 C 0.1761(4) 0.5412(4) 0.5186(6) 0.118(3) Uani 1 1 d .
H13A H 0.1374 0.5901 0.5218 0.177 Uiso 1 1 calc R
H13B H 0.2246 0.5612 0.4739 0.177 Uiso 1 1 calc R
H13C H 0.2165 0.5427 0.5861 0.177 Uiso 1 1 calc R
C14 C 0.0838(5) 0.3554(6) 0.6488(4) 0.114(2) Uani 1 1 d .
H14A H 0.1599 0.3901 0.6754 0.171 Uiso 1 1 calc R
H14B H 0.0626 0.2845 0.6651 0.171 Uiso 1 1 calc R
H14C H 0.0454 0.3947 0.6791 0.171 Uiso 1 1 calc R
C15 C -0.0794(4) 0.1567(5) 0.4868(5) 0.0898(18) Uani 1 1 d .
H15A H -0.1481 0.1590 0.4954 0.135 Uiso 1 1 calc R
H15B H -0.0411 0.1435 0.5492 0.135 Uiso 1 1 calc R
H15C H -0.0901 0.1007 0.4321 0.135 Uiso 1 1 calc R
C16 C -0.1042(4) 0.2226(5) 0.2672(4) 0.0901(18) Uani 1 1 d .
H16A H -0.1125 0.1490 0.2687 0.135 Uiso 1 1 calc R
H16B H -0.0777 0.2441 0.2081 0.135 Uiso 1 1 calc R
H16C H -0.1726 0.2321 0.2637 0.135 Uiso 1 1 calc R
C17 C 0.1140(3) 0.1819(3) 0.1453(3) 0.0461(9) Uani 1 1 d .
H17 H 0.0508 0.1976 0.1284 0.055 Uiso 1 1 calc R
C18 C 0.1081(3) 0.0824(3) 0.1761(3) 0.0421(8) Uani 1 1 d .
C19 C 0.2064(3) 0.0595(3) 0.2026(3) 0.0416(8) Uani 1 1 d .
C20 C 0.3062(3) 0.1338(3) 0.1952(3) 0.0437(9) Uani 1 1 d .
C21 C 0.3102(3) 0.2361(3) 0.1693(3) 0.0464(9) Uani 1 1 d .
C22 C 0.2123(3) 0.2585(3) 0.1390(3) 0.0463(9) Uani 1 1 d .
C23 C 0.2081(3) 0.3572(4) 0.0989(3) 0.0531(10) Uani 1 1 d .
C24 C 0.1403(4) 0.3475(4) 0.0042(4) 0.0671(13) Uani 1 1 d .
H24 H 0.0982 0.2802 -0.0316 0.081 Uiso 1 1 calc R
C25 C 0.1346(5) 0.4365(5) -0.0375(4) 0.0824(16) Uani 1 1 d .
H25 H 0.0893 0.4281 -0.1014 0.099 Uiso 1 1 calc R
C26 C 0.1935(5) 0.5357(5) 0.0127(4) 0.0777(15) Uani 1 1 d .
C27 C 0.2614(4) 0.5471(4) 0.1067(4) 0.0714(13) Uani 1 1 d .
H27 H 0.3027 0.6150 0.1417 0.086 Uiso 1 1 calc R
C28 C 0.2692(4) 0.4588(4) 0.1500(4) 0.0627(12) Uani 1 1 d .
H28 H 0.3156 0.4679 0.2134 0.075 Uiso 1 1 calc R
C53 C 0.0005(3) 0.0087(3) 0.1817(3) 0.0441(9) Uani 1 1 d .
C30 C -0.0857(3) -0.0125(4) 0.0986(3) 0.0569(11) Uani 1 1 d .
H30 H -0.0750 0.0166 0.0397 0.068 Uiso 1 1 calc R
C31 C -0.1873(3) -0.0768(4) 0.1031(3) 0.0681(13) Uani 1 1 d .
H31 H -0.2443 -0.0897 0.0468 0.082 Uiso 1 1 calc R
C32 C -0.2067(3) -0.1223(4) 0.1879(3) 0.0669(13) Uani 1 1 d .
H32 H -0.2752 -0.1669 0.1893 0.080 Uiso 1 1 calc R
C33 C -0.1212(3) -0.0996(3) 0.2716(3) 0.0583(11) Uani 1 1 d .
H33 H -0.1327 -0.1276 0.3309 0.070 Uiso 1 1 calc R
C34 C -0.0187(3) -0.0358(3) 0.2683(3) 0.0503(9) Uani 1 1 d .
H34 H 0.0379 -0.0227 0.3250 0.060 Uiso 1 1 calc R
C35 C 0.2058(3) -0.0452(3) 0.2332(3) 0.0486(9) Uani 1 1 d .
C36 C 0.1454(4) -0.1380(4) 0.1660(4) 0.0715(13) Uani 1 1 d .
H36 H 0.1026 -0.1351 0.1041 0.086 Uiso 1 1 calc R
C37 C 0.1489(4) -0.2344(4) 0.1905(6) 0.096(2) Uani 1 1 d .
H37 H 0.1091 -0.2964 0.1444 0.115 Uiso 1 1 calc R
C38 C 0.2098(5) -0.2407(4) 0.2815(6) 0.093(2) Uani 1 1 d .
H38 H 0.2109 -0.3066 0.2974 0.111 Uiso 1 1 calc R
C39 C 0.2693(4) -0.1499(5) 0.3495(5) 0.0771(15) Uani 1 1 d .
H39 H 0.3113 -0.1539 0.4114 0.093 Uiso 1 1 calc R
C40 C 0.2669(3) -0.0520(4) 0.3258(4) 0.0576(11) Uani 1 1 d .
H40 H 0.3066 0.0096 0.3724 0.069 Uiso 1 1 calc R
C41 C 0.4080(3) 0.1068(3) 0.2121(3) 0.0499(10) Uani 1 1 d .
C42 C 0.4213(4) 0.0381(5) 0.1392(4) 0.0757(14) Uani 1 1 d .
H42 H 0.3669 0.0084 0.0802 0.091 Uiso 1 1 calc R
C43 C 0.5138(5) 0.0112(5) 0.1506(5) 0.0920(18) Uani 1 1 d .
H43 H 0.5212 -0.0366 0.1004 0.110 Uiso 1 1 calc R
C44 C 0.5937(4) 0.0559(5) 0.2362(6) 0.0928(19) Uani 1 1 d .
H44 H 0.6568 0.0397 0.2438 0.111 Uiso 1 1 calc R
C45 C 0.5826(4) 0.1231(5) 0.3100(5) 0.098(2) Uani 1 1 d .
H45 H 0.6377 0.1525 0.3685 0.117 Uiso 1 1 calc R
C46 C 0.4897(4) 0.1489(4) 0.2996(4) 0.0752(14) Uani 1 1 d .
H46 H 0.4821 0.1947 0.3515 0.090 Uiso 1 1 calc R
C47 C 0.4148(3) 0.3149(4) 0.1606(4) 0.0568(11) Uani 1 1 d .
C48 C 0.4369(5) 0.3204(5) 0.0651(5) 0.0990(19) Uani 1 1 d .
H48 H 0.3888 0.2746 0.0080 0.119 Uiso 1 1 calc R
C49 C 0.5318(6) 0.3951(7) 0.0546(6) 0.134(3) Uani 1 1 d .
H49 H 0.5457 0.3991 -0.0104 0.160 Uiso 1 1 calc R
C50 C 0.6032(5) 0.4609(6) 0.1344(7) 0.125(3) Uani 1 1 d .
H50 H 0.6679 0.5075 0.1260 0.150 Uiso 1 1 calc R
C51 C 0.5803(4) 0.4589(5) 0.2276(6) 0.103(2) Uani 1 1 d .
H51 H 0.6276 0.5080 0.2831 0.123 Uiso 1 1 calc R
C52 C 0.4871(4) 0.3845(4) 0.2421(5) 0.0801(15) Uani 1 1 d .
H52 H 0.4740 0.3823 0.3075 0.096 Uiso 1 1 calc R
C29 C 0.1958(8) 0.6353(8) -0.0362(7) 0.191(5) Uani 1 1 d .
H29A H 0.1648 0.6148 -0.1084 0.286 Uiso 1 1 calc R
H29B H 0.2690 0.6821 -0.0254 0.286 Uiso 1 1 calc R
H29C H 0.1550 0.6713 -0.0054 0.286 Uiso 1 1 calc R

loop_
_atom_site_aniso_label
_atom_site_aniso_U_11
_atom_site_aniso_U_22
_atom_site_aniso_U_33
_atom_site_aniso_U_23
_atom_site_aniso_U_13
_atom_site_aniso_U_12
Rh1 0.03927(16) 0.04419(19) 0.0575(2) 0.01616(15) 0.01792(14) 0.01993(13)
Ru1 0.03347(15) 0.03924(18) 0.04461(18) 0.01685(13) 0.01375(12) 0.01311(12)
S1 0.0419(5) 0.0356(5) 0.0651(6) 0.0135(5) 0.0157(4) 0.0107(4)
S2 0.0402(4) 0.0399(5) 0.0445(5) 0.0149(4) 0.0131(4) 0.0133(4)
C1 0.043(2) 0.050(2) 0.055(2) 0.0026(19) 0.0077(17) 0.0170(17)
C2 0.046(2) 0.051(2) 0.051(2) 0.0162(19) 0.0103(17) 0.0222(18)
C3 0.065(3) 0.071(3) 0.073(3) 0.028(3) 0.000(2) 0.026(2)
C4 0.075(4) 0.101(5) 0.107(5) 0.040(4) -0.015(3) 0.032(3)
C5 0.056(3) 0.102(5) 0.103(4) 0.017(4) -0.021(3) 0.022(3)
C6 0.046(2) 0.066(3) 0.091(4) 0.003(3) -0.005(2) 0.011(2)
C7 0.059(3) 0.066(3) 0.098(4) 0.035(3) 0.031(3) 0.043(2)
C8 0.061(3) 0.056(3) 0.113(4) 0.002(3) 0.022(3) 0.033(2)
C9 0.066(3) 0.083(4) 0.071(3) 0.014(3) 0.028(2) 0.048(3)
C10 0.049(2) 0.070(3) 0.083(3) 0.027(3) 0.034(2) 0.035(2)
C11 0.048(2) 0.067(3) 0.082(3) 0.025(3) 0.024(2) 0.032(2)
C12 0.112(5) 0.107(5) 0.156(6) 0.084(5) 0.066(4) 0.071(4)
C13 0.078(4) 0.065(4) 0.206(8) -0.022(4) 0.023(4) 0.034(3)
C14 0.130(5) 0.160(7) 0.082(4) 0.004(4) 0.035(4) 0.091(5)
C15 0.072(3) 0.094(4) 0.130(5) 0.050(4) 0.060(3) 0.035(3)
C16 0.053(3) 0.125(5) 0.095(4) 0.003(4) 0.003(3) 0.046(3)
C17 0.0421(19) 0.061(3) 0.041(2) 0.0148(18) 0.0110(16) 0.0217(17)
C18 0.0402(19) 0.049(2) 0.0383(19) 0.0125(17) 0.0140(15) 0.0130(16)
C19 0.0445(19) 0.046(2) 0.0385(19) 0.0115(16) 0.0169(16) 0.0165(16)
C20 0.0388(18) 0.049(2) 0.049(2) 0.0154(18) 0.0176(16) 0.0169(16)
C21 0.0379(19) 0.059(3) 0.048(2) 0.0212(19) 0.0184(17) 0.0160(17)
C22 0.047(2) 0.053(2) 0.044(2) 0.0202(18) 0.0155(17) 0.0173(17)
C23 0.052(2) 0.066(3) 0.054(2) 0.034(2) 0.0226(19) 0.024(2)
C24 0.065(3) 0.071(3) 0.063(3) 0.030(2) 0.011(2) 0.017(2)
C25 0.096(4) 0.093(4) 0.065(3) 0.042(3) 0.010(3) 0.038(3)
C26 0.098(4) 0.080(4) 0.075(3) 0.045(3) 0.028(3) 0.045(3)
C27 0.093(3) 0.058(3) 0.076(3) 0.030(3) 0.033(3) 0.030(3)
C28 0.069(3) 0.067(3) 0.058(3) 0.026(2) 0.018(2) 0.025(2)
C53 0.0373(18) 0.049(2) 0.047(2) 0.0108(18) 0.0135(16) 0.0127(16)
C30 0.046(2) 0.077(3) 0.047(2) 0.014(2) 0.0127(18) 0.017(2)
C31 0.037(2) 0.100(4) 0.056(3) 0.010(3) 0.0057(19) 0.012(2)
C32 0.044(2) 0.086(4) 0.061(3) 0.011(3) 0.019(2) 0.005(2)
C33 0.052(2) 0.062(3) 0.054(3) 0.016(2) 0.019(2) 0.005(2)
C34 0.045(2) 0.056(3) 0.045(2) 0.0131(19) 0.0084(17) 0.0111(17)
C35 0.048(2) 0.050(2) 0.059(2) 0.015(2) 0.0245(18) 0.0225(18)
C36 0.060(3) 0.056(3) 0.096(4) 0.006(3) 0.015(3) 0.021(2)
C37 0.070(3) 0.044(3) 0.165(6) -0.006(3) 0.027(4) 0.014(2)
C38 0.077(4) 0.054(3) 0.171(7) 0.047(4) 0.052(4) 0.033(3)
C39 0.085(3) 0.084(4) 0.099(4) 0.053(3) 0.048(3) 0.054(3)
C40 0.063(3) 0.057(3) 0.066(3) 0.021(2) 0.027(2) 0.028(2)
C41 0.044(2) 0.058(3) 0.058(2) 0.023(2) 0.0246(19) 0.0219(18)
C42 0.075(3) 0.103(4) 0.073(3) 0.022(3) 0.032(3) 0.052(3)
C43 0.092(4) 0.121(5) 0.100(4) 0.031(4) 0.048(4) 0.068(4)
C44 0.070(4) 0.119(5) 0.128(5) 0.062(4) 0.046(4) 0.060(4)
C45 0.062(3) 0.122(5) 0.114(5) 0.032(4) 0.002(3) 0.046(3)
C46 0.058(3) 0.090(4) 0.085(4) 0.021(3) 0.013(3) 0.036(3)
C47 0.045(2) 0.060(3) 0.077(3) 0.035(2) 0.032(2) 0.0173(19)
C48 0.090(4) 0.106(5) 0.094(4) 0.036(4) 0.049(3) 0.002(3)
C49 0.099(5) 0.172(8) 0.134(6) 0.069(6) 0.077(5) 0.010(5)
C50 0.072(4) 0.125(6) 0.175(8) 0.060(6) 0.067(5) -0.002(4)
C51 0.056(3) 0.094(5) 0.144(6) 0.021(4) 0.038(4) -0.002(3)
C52 0.050(3) 0.087(4) 0.102(4) 0.021(3) 0.037(3) 0.008(2)
C29 0.251(11) 0.194(10) 0.173(9) 0.113(8) 0.047(8) 0.116(9)

loop_
_atom_type_symbol
_atom_type_description
_atom_type_scat_dispersion_real
_atom_type_scat_dispersion_imag
_atom_type_scat_source
C C 0.0033 0.0016 'International Tables Vol C Tables 4.2.6.8 and 6.1.1.4'
H H 0.0000 0.0000 'International Tables Vol C Tables 4.2.6.8 and 6.1.1.4'
S S 0.1246 0.1234 'International Tables Vol C Tables 4.2.6.8 and 6.1.1.4'
Ru Ru -1.2594 0.8363 'International Tables Vol C Tables 4.2.6.8 and 6.1.1.4'
Rh Rh -1.1178 0.9187 'International Tables Vol C Tables 4.2.6.8 and 6.1.1.4'

loop_
_geom_angle_atom_site_label_1
_geom_angle_atom_site_label_2
_geom_angle_atom_site_label_3
_geom_angle
C8 Rh1 C10 62.87(18)
C8 Rh1 C7 38.93(19)
C10 Rh1 C7 63.20(17)
C8 Rh1 C11 63.06(18)
C10 Rh1 C11 37.55(16)
C7 Rh1 C11 37.31(17)
C8 Rh1 C9 37.05(19)
C10 Rh1 C9 38.15(17)
C7 Rh1 C9 63.74(18)
C11 Rh1 C9 63.17(17)
C8 Rh1 S1 106.27(14)
C10 Rh1 S1 166.71(14)
C7 Rh1 S1 113.94(13)
C11 Rh1 S1 146.66(13)
C9 Rh1 S1 128.57(14)
C8 Rh1 S2 152.85(17)
C10 Rh1 S2 106.81(12)
C7 Rh1 S2 161.55(15)
C11 Rh1 S2 125.40(12)
C9 Rh1 S2 119.06(14)
S1 Rh1 S2 79.34(3)
C8 Rh1 Ru1 148.23(17)
C10 Rh1 Ru1 136.32(13)
C7 Rh1 Ru1 118.33(14)
C11 Rh1 Ru1 114.37(13)
C9 Rh1 Ru1 173.65(15)
S1 Rh1 Ru1 56.93(3)
S2 Rh1 Ru1 56.88(3)
C19 Ru1 C18 38.19(12)
C19 Ru1 C17 67.84(13)
C18 Ru1 C17 37.62(14)
C19 Ru1 C21 68.28(14)
C18 Ru1 C21 81.25(14)
C17 Ru1 C21 67.78(13)
C19 Ru1 C22 80.22(14)
C18 Ru1 C22 68.03(14)
C17 Ru1 C22 37.25(13)
C21 Ru1 C22 37.63(12)
C19 Ru1 C20 37.37(13)
C18 Ru1 C20 67.99(13)
C17 Ru1 C20 79.26(13)
C21 Ru1 C20 37.52(13)
C22 Ru1 C20 67.16(13)
C19 Ru1 S1 154.39(9)
C18 Ru1 S1 167.40(9)
C17 Ru1 S1 133.13(11)
C21 Ru1 S1 103.36(11)
C22 Ru1 S1 108.40(11)
C20 Ru1 S1 122.63(10)
C19 Ru1 S2 99.73(10)
C18 Ru1 S2 103.66(10)
C17 Ru1 S2 130.42(10)
C21 Ru1 S2 154.26(9)
C22 Ru1 S2 166.70(9)
C20 Ru1 S2 120.46(10)
S1 Ru1 S2 77.39(4)
C19 Ru1 Rh1 143.00(9)
C18 Ru1 Rh1 115.08(9)
C17 Ru1 Rh1 105.72(10)
C21 Ru1 Rh1 145.43(10)
C22 Ru1 Rh1 117.61(10)
C20 Ru1 Rh1 174.84(9)
S1 Ru1 Rh1 54.93(3)
S2 Ru1 Rh1 55.31(2)
C1 S1 Rh1 103.57(14)
C1 S1 Ru1 99.85(13)
Rh1 S1 Ru1 68.14(3)
C2 S2 Rh1 103.62(13)
C2 S2 Ru1 99.84(13)
Rh1 S2 Ru1 67.81(3)
C6 C1 C2 120.5(4)
C6 C1 S1 123.3(4)
C2 C1 S1 116.0(3)
C3 C2 C1 120.5(4)
C3 C2 S2 123.3(3)
C1 C2 S2 116.1(3)
C2 C3 C4 118.7(5)
C2 C3 H3 120.6
C4 C3 H3 120.6
C5 C4 C3 119.9(5)
C5 C4 H4 120.1
C3 C4 H4 120.1
C4 C5 C6 122.0(5)
C4 C5 H5 119.0
C6 C5 H5 119.0
C1 C6 C5 118.3(5)
C1 C6 H6 120.8
C5 C6 H6 120.8
C11 C7 C8 107.1(4)
C11 C7 C12 126.4(5)
C8 C7 C12 126.2(5)
C11 C7 Rh1 72.9(2)
C8 C7 Rh1 70.6(2)
C12 C7 Rh1 125.8(3)
C9 C8 C7 109.2(4)
C9 C8 C13 127.5(6)
C7 C8 C13 123.3(6)
C9 C8 Rh1 73.2(3)
C7 C8 Rh1 70.5(2)
C13 C8 Rh1 124.7(3)
C8 C9 C10 106.3(4)
C8 C9 C14 127.8(6)
C10 C9 C14 125.9(5)
C8 C9 Rh1 69.7(3)
C10 C9 Rh1 69.1(2)
C14 C9 Rh1 126.5(3)
C11 C10 C9 109.2(4)
C11 C10 C15 124.9(5)
C9 C10 C15 125.6(5)
C11 C10 Rh1 72.8(2)
C9 C10 Rh1 72.7(2)
C15 C10 Rh1 124.9(3)
C10 C11 C7 108.0(4)
C10 C11 C16 125.7(5)
C7 C11 C16 126.3(5)
C10 C11 Rh1 69.7(2)
C7 C11 Rh1 69.8(2)
C16 C11 Rh1 128.7(3)
C7 C12 H12A 109.5
C7 C12 H12B 109.5
H12A C12 H12B 109.5
C7 C12 H12C 109.5
H12A C12 H12C 109.5
H12B C12 H12C 109.5
C8 C13 H13A 109.5
C8 C13 H13B 109.5
H13A C13 H13B 109.5
C8 C13 H13C 109.5
H13A C13 H13C 109.5
H13B C13 H13C 109.5
C9 C14 H14A 109.5
C9 C14 H14B 109.5
H14A C14 H14B 109.5
C9 C14 H14C 109.5
H14A C14 H14C 109.5
H14B C14 H14C 109.5
C10 C15 H15A 109.5
C10 C15 H15B 109.5
H15A C15 H15B 109.5
C10 C15 H15C 109.5
H15A C15 H15C 109.5
H15B C15 H15C 109.5
C11 C16 H16A 109.5
C11 C16 H16B 109.5
H16A C16 H16B 109.5
C11 C16 H16C 109.5
H16A C16 H16C 109.5
H16B C16 H16C 109.5
C22 C17 C18 122.6(3)
C22 C17 Ru1 73.3(2)
C18 C17 Ru1 71.4(2)
C22 C17 H17 118.7
C18 C17 H17 118.7
Ru1 C17 H17 129.1
C17 C18 C19 118.2(3)
C17 C18 C53 117.9(3)
C19 C18 C53 123.9(3)
C17 C18 Ru1 70.9(2)
C19 C18 Ru1 70.7(2)
C53 C18 Ru1 128.3(3)
C20 C19 C18 120.7(3)
C20 C19 C35 118.2(3)
C18 C19 C35 121.0(3)
C20 C19 Ru1 73.4(2)
C18 C19 Ru1 71.1(2)
C35 C19 Ru1 131.0(3)
C21 C20 C19 119.6(3)
C21 C20 C41 118.9(3)
C19 C20 C41 121.5(3)
C21 C20 Ru1 69.7(2)
C19 C20 Ru1 69.2(2)
C41 C20 Ru1 135.2(3)
C20 C21 C22 119.9(3)
C20 C21 C47 120.2(3)
C22 C21 C47 119.4(3)
C20 C21 Ru1 72.8(2)
C22 C21 Ru1 72.5(2)
C47 C21 Ru1 133.2(3)
C17 C22 C21 118.6(3)
C17 C22 C23 118.0(3)
C21 C22 C23 123.3(3)
C17 C22 Ru1 69.5(2)
C21 C22 Ru1 69.8(2)
C23 C22 Ru1 134.1(3)
C24 C23 C28 117.9(4)
C24 C23 C22 118.4(4)
C28 C23 C22 123.7(4)
C25 C24 C23 120.8(5)
C25 C24 H24 119.6
C23 C24 H24 119.6
C26 C25 C24 121.3(5)
C26 C25 H25 119.3
C24 C25 H25 119.3
C25 C26 C27 118.7(4)
C25 C26 C29 122.1(6)
C27 C26 C29 118.9(6)
C26 C27 C28 121.1(5)
C26 C27 H27 119.5
C28 C27 H27 119.5
C23 C28 C27 120.1(4)
C23 C28 H28 119.9
C27 C28 H28 119.9
C34 C53 C30 118.1(3)
C34 C53 C18 122.9(3)
C30 C53 C18 118.9(3)
C31 C30 C53 120.3(4)
C31 C30 H30 119.9
C53 C30 H30 119.9
C32 C31 C30 121.9(4)
C32 C31 H31 119.1
C30 C31 H31 119.1
C31 C32 C33 117.9(4)
C31 C32 H32 121.0
C33 C32 H32 121.0
C32 C33 C34 121.0(4)
C32 C33 H33 119.5
C34 C33 H33 119.5
C53 C34 C33 120.8(4)
C53 C34 H34 119.6
C33 C34 H34 119.6
C36 C35 C40 118.8(4)
C36 C35 C19 119.3(4)
C40 C35 C19 121.9(4)
C35 C36 C37 120.0(5)
C35 C36 H36 120.0
C37 C36 H36 120.0
C38 C37 C36 121.0(5)
C38 C37 H37 119.5
C36 C37 H37 119.5
C39 C38 C37 119.9(5)
C39 C38 H38 120.1
C37 C38 H38 120.1
C38 C39 C40 119.8(5)
C38 C39 H39 120.1
C40 C39 H39 120.1
C35 C40 C39 120.5(5)
C35 C40 H40 119.8
C39 C40 H40 119.8
C42 C41 C46 117.9(4)
C42 C41 C20 119.3(4)
C46 C41 C20 122.7(4)
C41 C42 C43 121.7(5)
C41 C42 H42 119.2
C43 C42 H42 119.2
C44 C43 C42 118.9(6)
C44 C43 H43 120.6
C42 C43 H43 120.6
C45 C44 C43 120.9(5)
C45 C44 H44 119.6
C43 C44 H44 119.6
C44 C45 C46 120.4(6)
C44 C45 H45 119.8
C46 C45 H45 119.8
C45 C46 C41 120.2(5)
C45 C46 H46 119.9
C41 C46 H46 119.9
C52 C47 C48 118.3(4)
C52 C47 C21 123.3(4)
C48 C47 C21 118.3(4)
C49 C48 C47 119.4(6)
C49 C48 H48 120.3
C47 C48 H48 120.3
C50 C49 C48 122.1(7)
C50 C49 H49 118.9
C48 C49 H49 118.9
C51 C50 C49 118.9(6)
C51 C50 H50 120.6
C49 C50 H50 120.6
C50 C51 C52 121.0(6)
C50 C51 H51 119.5
C52 C51 H51 119.5
C47 C52 C51 120.1(6)
C47 C52 H52 119.9
C51 C52 H52 119.9
C26 C29 H29A 109.5
C26 C29 H29B 109.5
H29A C29 H29B 109.5
C26 C29 H29C 109.5
H29A C29 H29C 109.5
H29B C29 H29C 109.5

loop_
_geom_bond_atom_site_label_1
_geom_bond_atom_site_label_2
_geom_bond_distance
Rh1 C8 2.173(4)
Rh1 C10 2.171(4)
Rh1 C7 2.172(4)
Rh1 C11 2.211(4)
Rh1 C9 2.218(4)
Rh1 S1 2.3061(10)
Rh1 S2 2.3224(9)
Rh1 Ru1 2.6151(5)
Ru1 C19 2.191(4)
Ru1 C18 2.196(4)
Ru1 C17 2.190(4)
Ru1 C21 2.204(4)
Ru1 C22 2.239(4)
Ru1 C20 2.246(4)
Ru1 S1 2.3612(11)
Ru1 S2 2.3654(10)
S1 C1 1.799(4)
S2 C2 1.788(4)
C1 C6 1.365(5)
C1 C2 1.378(5)
C2 C3 1.370(5)
C3 C4 1.406(6)
C3 H3 0.9300
C4 C5 1.328(7)
C4 H4 0.9300
C5 C6 1.394(7)
C5 H5 0.9300
C6 H6 0.9300
C7 C11 1.402(6)
C7 C8 1.448(7)
C7 C12 1.504(7)
C8 C9 1.396(7)
C8 C13 1.504(7)
C9 C10 1.435(7)
C9 C14 1.500(7)
C10 C11 1.411(6)
C10 C15 1.496(7)
C11 C16 1.506(7)
C12 H12A 0.9600
C12 H12B 0.9600
C12 H12C 0.9600
C13 H13A 0.9600
C13 H13B 0.9600
C13 H13C 0.9600
C14 H14A 0.9600
C14 H14B 0.9600
C14 H14C 0.9600
C15 H15A 0.9600
C15 H15B 0.9600
C15 H15C 0.9600
C16 H16A 0.9600
C16 H16B 0.9600
C16 H16C 0.9600
C17 C22 1.415(5)
C17 C18 1.414(5)
C17 H17 0.9300
C18 C19 1.436(5)
C18 C53 1.491(5)
C19 C20 1.423(5)
C19 C35 1.495(5)
C20 C21 1.432(5)
C20 C41 1.503(5)
C21 C22 1.434(5)
C21 C47 1.499(5)
C22 C23 1.486(5)
C23 C24 1.390(5)
C23 C28 1.385(6)
C24 C25 1.380(6)
C24 H24 0.9300
C25 C26 1.352(7)
C25 H25 0.9300
C26 C27 1.379(7)
C26 C29 1.533(9)
C27 C28 1.388(6)
C27 H27 0.9300
C28 H28 0.9300
C53 C34 1.385(5)
C53 C30 1.386(5)
C30 C31 1.381(6)
C30 H30 0.9300
C31 C32 1.369(6)
C31 H31 0.9300
C32 C33 1.383(6)
C32 H32 0.9300
C33 C34 1.382(5)
C33 H33 0.9300
C34 H34 0.9300
C35 C36 1.382(6)
C35 C40 1.384(6)
C36 C37 1.376(7)
C36 H36 0.9300
C37 C38 1.365(8)
C37 H37 0.9300
C38 C39 1.368(8)
C38 H38 0.9300
C39 C40 1.387(6)
C39 H39 0.9300
C40 H40 0.9300
C41 C42 1.362(6)
C41 C46 1.384(6)
C42 C43 1.385(6)
C42 H42 0.9300
C43 C44 1.359(8)
C43 H43 0.9300
C44 C45 1.342(8)
C44 H44 0.9300
C45 C46 1.382(6)
C45 H45 0.9300
C46 H46 0.9300
C47 C52 1.365(7)
C47 C48 1.375(7)
C48 C49 1.390(8)
C48 H48 0.9300
C49 C50 1.327(10)
C49 H49 0.9300
C50 C51 1.345(9)
C50 H50 0.9300
C51 C52 1.393(7)
C51 H51 0.9300
C52 H52 0.9300
C29 H29A 0.9600
C29 H29B 0.9600
C29 H29C 0.9600

loop_
_geom_torsion_atom_site_label_1
_geom_torsion_atom_site_label_2
_geom_torsion_atom_site_label_3
_geom_torsion_atom_site_label_4
_geom_torsion
C8 Rh1 Ru1 C19 -140.6(3)
C10 Rh1 Ru1 C19 -24.7(2)
C7 Rh1 Ru1 C19 -104.5(2)
C11 Rh1 Ru1 C19 -62.9(2)
C9 Rh1 Ru1 C19 3.0(11)
S1 Rh1 Ru1 C19 154.05(15)
S2 Rh1 Ru1 C19 54.76(15)
C8 Rh1 Ru1 C18 -105.7(3)
C10 Rh1 Ru1 C18 10.2(2)
C7 Rh1 Ru1 C18 -69.63(19)
C11 Rh1 Ru1 C18 -28.03(17)
C9 Rh1 Ru1 C18 37.8(11)
S1 Rh1 Ru1 C18 -171.11(11)
S2 Rh1 Ru1 C18 89.60(11)
C8 Rh1 Ru1 C17 -66.7(3)
C10 Rh1 Ru1 C17 49.2(2)
C7 Rh1 Ru1 C17 -30.60(19)
C11 Rh1 Ru1 C17 11.00(17)
C9 Rh1 Ru1 C17 76.8(11)
S1 Rh1 Ru1 C17 -132.08(11)
S2 Rh1 Ru1 C17 128.63(11)
C8 Rh1 Ru1 C21 6.8(3)
C10 Rh1 Ru1 C21 122.7(2)
C7 Rh1 Ru1 C21 42.9(2)
C11 Rh1 Ru1 C21 84.5(2)
C9 Rh1 Ru1 C21 150.3(11)
S1 Rh1 Ru1 C21 -58.58(16)
S2 Rh1 Ru1 C21 -157.87(16)
C8 Rh1 Ru1 C22 -28.5(3)
C10 Rh1 Ru1 C22 87.4(2)
C7 Rh1 Ru1 C22 7.59(19)
C11 Rh1 Ru1 C22 49.19(17)
C9 Rh1 Ru1 C22 115.0(11)
S1 Rh1 Ru1 C22 -93.89(11)
S2 Rh1 Ru1 C22 166.82(11)
C8 Rh1 Ru1 C20 128.7(11)
C10 Rh1 Ru1 C20 -115.4(11)
C7 Rh1 Ru1 C20 164.8(11)
C11 Rh1 Ru1 C20 -153.6(11)
C9 Rh1 Ru1 C20 -87.8(15)
S1 Rh1 Ru1 C20 63.3(11)
S2 Rh1 Ru1 C20 -36.0(11)
C8 Rh1 Ru1 S1 65.4(3)
C10 Rh1 Ru1 S1 -178.73(17)
C7 Rh1 Ru1 S1 101.48(16)
C11 Rh1 Ru1 S1 143.08(14)
C9 Rh1 Ru1 S1 -151.1(11)
S2 Rh1 Ru1 S1 -99.29(4)
C8 Rh1 Ru1 S2 164.7(3)
C10 Rh1 Ru1 S2 -79.44(17)
C7 Rh1 Ru1 S2 -159.23(16)
C11 Rh1 Ru1 S2 -117.63(14)
C9 Rh1 Ru1 S2 -51.8(11)
S1 Rh1 Ru1 S2 99.29(4)
C8 Rh1 S1 C1 114.6(2)
C10 Rh1 S1 C1 80.8(5)
C7 Rh1 S1 C1 155.4(2)
C11 Rh1 S1 C1 -179.9(3)
C9 Rh1 S1 C1 80.8(2)
S2 Rh1 S1 C1 -38.08(14)
Ru1 Rh1 S1 C1 -95.33(14)
C8 Rh1 S1 Ru1 -150.09(17)
C10 Rh1 S1 Ru1 176.2(5)
C7 Rh1 S1 Ru1 -109.29(16)
C11 Rh1 S1 Ru1 -84.6(2)
C9 Rh1 S1 Ru1 176.08(16)
S2 Rh1 S1 Ru1 57.25(3)
C19 Ru1 S1 C1 -41.7(3)
C18 Ru1 S1 C1 140.7(5)
C17 Ru1 S1 C1 178.99(19)
C21 Ru1 S1 C1 -109.08(16)
C22 Ru1 S1 C1 -147.92(17)
C20 Ru1 S1 C1 -73.76(18)
S2 Ru1 S1 C1 44.51(14)
Rh1 Ru1 S1 C1 100.77(14)
C19 Ru1 S1 Rh1 -142.5(2)
C18 Ru1 S1 Rh1 39.9(5)
C17 Ru1 S1 Rh1 78.22(14)
C21 Ru1 S1 Rh1 150.15(9)
C22 Ru1 S1 Rh1 111.31(10)
C20 Ru1 S1 Rh1 -174.53(11)
S2 Ru1 S1 Rh1 -56.26(3)
C8 Rh1 S2 C2 -67.0(3)
C10 Rh1 S2 C2 -129.9(2)
C7 Rh1 S2 C2 175.7(4)
C11 Rh1 S2 C2 -166.7(2)
C9 Rh1 S2 C2 -90.5(2)
S1 Rh1 S2 C2 37.92(14)
Ru1 Rh1 S2 C2 95.22(14)
C8 Rh1 S2 Ru1 -162.2(3)
C10 Rh1 S2 Ru1 134.83(14)
C7 Rh1 S2 Ru1 80.5(4)
C11 Rh1 S2 Ru1 98.10(16)
C9 Rh1 S2 Ru1 174.30(15)
S1 Rh1 S2 Ru1 -57.30(3)
C19 Ru1 S2 C2 109.12(16)
C18 Ru1 S2 C2 147.96(16)
C17 Ru1 S2 C2 178.22(18)
C21 Ru1 S2 C2 49.7(3)
C22 Ru1 S2 C2 -162.3(5)
C20 Ru1 S2 C2 75.69(17)
S1 Ru1 S2 C2 -44.93(13)
Rh1 Ru1 S2 C2 -100.80(13)
C19 Ru1 S2 Rh1 -150.08(9)
C18 Ru1 S2 Rh1 -111.25(9)
C17 Ru1 S2 Rh1 -80.99(14)
C21 Ru1 S2 Rh1 150.5(2)
C22 Ru1 S2 Rh1 -61.5(5)
C20 Ru1 S2 Rh1 176.49(11)
S1 Ru1 S2 Rh1 55.86(3)
Rh1 S1 C1 C6 -151.6(4)
Ru1 S1 C1 C6 138.7(4)
Rh1 S1 C1 C2 32.5(3)
Ru1 S1 C1 C2 -37.2(3)
C6 C1 C2 C3 -0.1(7)
S1 C1 C2 C3 175.9(3)
C6 C1 C2 S2 -176.7(4)
S1 C1 C2 S2 -0.7(4)
Rh1 S2 C2 C3 152.3(4)
Ru1 S2 C2 C3 -138.3(4)
Rh1 S2 C2 C1 -31.2(3)
Ru1 S2 C2 C1 38.2(3)
C1 C2 C3 C4 0.6(7)
S2 C2 C3 C4 177.0(4)
C2 C3 C4 C5 -0.7(9)
C3 C4 C5 C6 0.3(10)
C2 C1 C6 C5 -0.3(7)
S1 C1 C6 C5 -176.0(4)
C4 C5 C6 C1 0.2(9)
C8 Rh1 C7 C11 -115.8(4)
C10 Rh1 C7 C11 -36.6(3)
C9 Rh1 C7 C11 -79.5(3)
S1 Rh1 C7 C11 157.8(3)
S2 Rh1 C7 C11 24.0(6)
Ru1 Rh1 C7 C11 93.8(3)
C10 Rh1 C7 C8 79.2(3)
C11 Rh1 C7 C8 115.8(4)
C9 Rh1 C7 C8 36.3(3)
S1 Rh1 C7 C8 -86.5(3)
S2 Rh1 C7 C8 139.8(4)
Ru1 Rh1 C7 C8 -150.4(3)
C8 Rh1 C7 C12 121.2(6)
C10 Rh1 C7 C12 -159.6(6)
C11 Rh1 C7 C12 -123.0(7)
C9 Rh1 C7 C12 157.6(6)
S1 Rh1 C7 C12 34.8(6)
S2 Rh1 C7 C12 -98.9(6)
Ru1 Rh1 C7 C12 -29.2(6)
C11 C7 C8 C9 0.8(5)
C12 C7 C8 C9 175.9(4)
Rh1 C7 C8 C9 -63.4(3)
C11 C7 C8 C13 -176.5(4)
C12 C7 C8 C13 -1.4(7)
Rh1 C7 C8 C13 119.3(4)
C11 C7 C8 Rh1 64.2(3)
C12 C7 C8 Rh1 -120.7(4)
C10 Rh1 C8 C9 38.0(3)
C7 Rh1 C8 C9 118.1(4)
C11 Rh1 C8 C9 80.4(3)
S1 Rh1 C8 C9 -133.7(3)
S2 Rh1 C8 C9 -35.3(5)
Ru1 Rh1 C8 C9 173.7(2)
C10 Rh1 C8 C7 -80.1(3)
C11 Rh1 C8 C7 -37.7(3)
C9 Rh1 C8 C7 -118.1(4)
S1 Rh1 C8 C7 108.1(3)
S2 Rh1 C8 C7 -153.4(3)
Ru1 Rh1 C8 C7 55.6(4)
C10 Rh1 C8 C13 162.4(6)
C7 Rh1 C8 C13 -117.5(7)
C11 Rh1 C8 C13 -155.3(6)
C9 Rh1 C8 C13 124.3(7)
S1 Rh1 C8 C13 -9.4(6)
S2 Rh1 C8 C13 89.1(6)
Ru1 Rh1 C8 C13 -61.9(7)
C7 C8 C9 C10 1.9(5)
C13 C8 C9 C10 179.0(4)
Rh1 C8 C9 C10 -59.7(3)
C7 C8 C9 C14 -177.2(4)
C13 C8 C9 C14 -0.1(7)
Rh1 C8 C9 C14 121.1(5)
C7 C8 C9 Rh1 61.7(3)
C13 C8 C9 Rh1 -121.2(5)
C10 Rh1 C9 C8 -117.5(4)
C7 Rh1 C9 C8 -38.2(3)
C11 Rh1 C9 C8 -80.1(3)
S1 Rh1 C9 C8 62.5(3)
S2 Rh1 C9 C8 162.4(2)
Ru1 Rh1 C9 C8 -148.7(10)
C8 Rh1 C9 C10 117.5(4)
C7 Rh1 C9 C10 79.3(3)
C11 Rh1 C9 C10 37.4(3)
S1 Rh1 C9 C10 180.0(2)
S2 Rh1 C9 C10 -80.1(3)
Ru1 Rh1 C9 C10 -31.3(12)
C8 Rh1 C9 C14 -122.7(7)
C10 Rh1 C9 C14 119.9(7)
C7 Rh1 C9 C14 -160.8(6)
C11 Rh1 C9 C14 157.3(6)
S1 Rh1 C9 C14 -60.2(6)
S2 Rh1 C9 C14 39.8(6)
Ru1 Rh1 C9 C14 88.6(12)
C8 C9 C10 C11 -4.0(4)
C14 C9 C10 C11 175.2(4)
Rh1 C9 C10 C11 -64.1(3)
C8 C9 C10 C15 -178.9(4)
C14 C9 C10 C15 0.3(7)
Rh1 C9 C10 C15 121.0(4)
C8 C9 C10 Rh1 60.1(3)
C14 C9 C10 Rh1 -120.7(4)
C8 Rh1 C10 C11 80.3(3)
C7 Rh1 C10 C11 36.4(3)
C9 Rh1 C10 C11 117.2(4)
S1 Rh1 C10 C11 117.1(5)
S2 Rh1 C10 C11 -126.9(2)
Ru1 Rh1 C10 C11 -67.5(3)
C8 Rh1 C10 C9 -36.9(3)
C7 Rh1 C10 C9 -80.8(3)
C11 Rh1 C10 C9 -117.2(4)
S1 Rh1 C10 C9 -0.1(7)
S2 Rh1 C10 C9 115.9(3)
Ru1 Rh1 C10 C9 175.2(2)
C8 Rh1 C10 C15 -158.7(5)
C7 Rh1 C10 C15 157.4(5)
C11 Rh1 C10 C15 121.0(6)
C9 Rh1 C10 C15 -121.8(6)
S1 Rh1 C10 C15 -121.9(5)
S2 Rh1 C10 C15 -5.9(5)
Ru1 Rh1 C10 C15 53.5(5)
C9 C10 C11 C7 4.5(4)
C15 C10 C11 C7 179.5(4)
Rh1 C10 C11 C7 -59.5(3)
C9 C10 C11 C16 -172.2(4)
C15 C10 C11 C16 2.7(7)
Rh1 C10 C11 C16 123.7(4)
C9 C10 C11 Rh1 64.1(3)
C15 C10 C11 Rh1 -121.0(4)
C8 C7 C11 C10 -3.2(4)
C12 C7 C11 C10 -178.3(4)
Rh1 C7 C11 C10 59.4(3)
C8 C7 C11 C16 173.5(4)
C12 C7 C11 C16 -1.6(7)
Rh1 C7 C11 C16 -123.8(4)
C8 C7 C11 Rh1 -62.7(3)
C12 C7 C11 Rh1 122.3(4)
C8 Rh1 C11 C10 -79.7(3)
C7 Rh1 C11 C10 -119.1(4)
C9 Rh1 C11 C10 -38.0(3)
S1 Rh1 C11 C10 -158.1(2)
S2 Rh1 C11 C10 70.0(3)
Ru1 Rh1 C11 C10 135.5(2)
C8 Rh1 C11 C7 39.4(3)
C10 Rh1 C11 C7 119.1(4)
C9 Rh1 C11 C7 81.1(3)
S1 Rh1 C11 C7 -39.0(4)
S2 Rh1 C11 C7 -170.9(3)
Ru1 Rh1 C11 C7 -105.4(3)
C8 Rh1 C11 C16 160.3(5)
C10 Rh1 C11 C16 -120.0(6)
C7 Rh1 C11 C16 120.9(6)
C9 Rh1 C11 C16 -158.0(5)
S1 Rh1 C11 C16 81.8(5)
S2 Rh1 C11 C16 -50.0(5)
Ru1 Rh1 C11 C16 15.5(5)
C19 Ru1 C17 C22 -103.4(2)
C18 Ru1 C17 C22 -133.9(3)
C21 Ru1 C17 C22 -28.8(2)
C20 Ru1 C17 C22 -66.2(2)
S1 Ru1 C17 C22 58.8(3)
S2 Ru1 C17 C22 172.71(17)
Rh1 Ru1 C17 C22 115.2(2)
C19 Ru1 C17 C18 30.5(2)
C21 Ru1 C17 C18 105.1(2)
C22 Ru1 C17 C18 133.9(3)
C20 Ru1 C17 C18 67.7(2)
S1 Ru1 C17 C18 -167.21(16)
S2 Ru1 C17 C18 -53.3(2)
Rh1 Ru1 C17 C18 -110.87(19)
C22 C17 C18 C19 0.4(6)
Ru1 C17 C18 C19 -54.5(3)
C22 C17 C18 C53 178.9(4)
Ru1 C17 C18 C53 124.0(3)
C22 C17 C18 Ru1 54.9(3)
C19 Ru1 C18 C17 -130.5(3)
C21 Ru1 C18 C17 -64.7(2)
C22 Ru1 C18 C17 -28.0(2)
C20 Ru1 C18 C17 -101.3(2)
S1 Ru1 C18 C17 47.8(6)
S2 Ru1 C18 C17 141.06(19)
Rh1 Ru1 C18 C17 83.3(2)
C17 Ru1 C18 C19 130.5(3)
C21 Ru1 C18 C19 65.8(2)
C22 Ru1 C18 C19 102.5(2)
C20 Ru1 C18 C19 29.3(2)
S1 Ru1 C18 C19 178.3(4)
S2 Ru1 C18 C19 -88.4(2)
Rh1 Ru1 C18 C19 -146.21(18)
C19 Ru1 C18 C53 118.5(4)
C17 Ru1 C18 C53 -111.0(4)
C21 Ru1 C18 C53 -175.7(3)
C22 Ru1 C18 C53 -139.0(3)
C20 Ru1 C18 C53 147.7(3)
S1 Ru1 C18 C53 -63.2(6)
S2 Ru1 C18 C53 30.1(3)
Rh1 Ru1 C18 C53 -27.7(3)
C17 C18 C19 C20 -1.7(5)
C53 C18 C19 C20 179.9(3)
Ru1 C18 C19 C20 -56.3(3)
C17 C18 C19 C35 -178.4(4)
C53 C18 C19 C35 3.3(6)
Ru1 C18 C19 C35 127.1(3)
C17 C18 C19 Ru1 54.6(3)
C53 C18 C19 Ru1 -123.8(4)
C18 Ru1 C19 C20 131.7(3)
C17 Ru1 C19 C20 101.6(2)
C21 Ru1 C19 C20 27.7(2)
C22 Ru1 C19 C20 65.0(2)
S1 Ru1 C19 C20 -47.4(3)
S2 Ru1 C19 C20 -128.53(19)
Rh1 Ru1 C19 C20 -171.48(15)
C17 Ru1 C19 C18 -30.1(2)
C21 Ru1 C19 C18 -104.0(2)
C22 Ru1 C19 C18 -66.7(2)
C20 Ru1 C19 C18 -131.7(3)
S1 Ru1 C19 C18 -179.16(18)
S2 Ru1 C19 C18 99.8(2)
Rh1 Ru1 C19 C18 56.8(3)
C18 Ru1 C19 C35 -115.1(4)
C17 Ru1 C19 C35 -145.1(4)
C21 Ru1 C19 C35 141.0(4)
C22 Ru1 C19 C35 178.2(3)
C20 Ru1 C19 C35 113.2(4)
S1 Ru1 C19 C35 65.8(4)
S2 Ru1 C19 C35 -15.3(3)
Rh1 Ru1 C19 C35 -58.3(4)
C18 C19 C20 C21 5.2(6)
C35 C19 C20 C21 -178.0(4)
Ru1 C19 C20 C21 -50.0(3)
C18 C19 C20 C41 -173.7(4)
C35 C19 C20 C41 3.1(6)
Ru1 C19 C20 C41 131.1(4)
C18 C19 C20 Ru1 55.2(3)
C35 C19 C20 Ru1 -128.0(3)
C19 Ru1 C20 C21 134.8(3)
C18 Ru1 C20 C21 104.9(2)
C17 Ru1 C20 C21 67.4(2)
C22 Ru1 C20 C21 30.4(2)
S1 Ru1 C20 C21 -67.5(2)
S2 Ru1 C20 C21 -161.80(17)
Rh1 Ru1 C20 C21 -127.7(11)
C18 Ru1 C20 C19 -29.9(2)
C17 Ru1 C20 C19 -67.4(2)
C21 Ru1 C20 C19 -134.8(3)
C22 Ru1 C20 C19 -104.3(2)
S1 Ru1 C20 C19 157.79(17)
S2 Ru1 C20 C19 63.4(2)
Rh1 Ru1 C20 C19 97.5(11)
C19 Ru1 C20 C41 -114.2(5)
C18 Ru1 C20 C41 -144.1(4)
C17 Ru1 C20 C41 178.4(4)
C21 Ru1 C20 C41 111.0(5)
C22 Ru1 C20 C41 141.4(4)
S1 Ru1 C20 C41 43.5(4)
S2 Ru1 C20 C41 -50.8(4)
Rh1 Ru1 C20 C41 -16.7(14)
C19 C20 C21 C22 -7.5(6)
C41 C20 C21 C22 171.5(4)
Ru1 C20 C21 C22 -57.3(3)
C19 C20 C21 C47 -179.7(4)
C41 C20 C21 C47 -0.8(6)
Ru1 C20 C21 C47 130.5(4)
C19 C20 C21 Ru1 49.8(3)
C41 C20 C21 Ru1 -131.3(3)
C19 Ru1 C21 C20 -27.6(2)
C18 Ru1 C21 C20 -65.0(2)
C17 Ru1 C21 C20 -101.6(2)
C22 Ru1 C21 C20 -130.2(3)
S1 Ru1 C21 C20 126.92(19)
S2 Ru1 C21 C20 38.3(4)
Rh1 Ru1 C21 C20 172.80(15)
C19 Ru1 C21 C22 102.5(2)
C18 Ru1 C21 C22 65.2(2)
C17 Ru1 C21 C22 28.6(2)
C20 Ru1 C21 C22 130.2(3)
S1 Ru1 C21 C22 -102.9(2)
S2 Ru1 C21 C22 168.5(2)
Rh1 Ru1 C21 C22 -57.0(3)
C19 Ru1 C21 C47 -143.2(4)
C18 Ru1 C21 C47 179.4(4)
C17 Ru1 C21 C47 142.8(4)
C22 Ru1 C21 C47 114.3(5)
C20 Ru1 C21 C47 -115.5(4)
S1 Ru1 C21 C47 11.4(4)
S2 Ru1 C21 C47 -77.2(5)
Rh1 Ru1 C21 C47 57.3(4)
C18 C17 C22 C21 -2.7(6)
Ru1 C17 C22 C21 51.4(3)
C18 C17 C22 C23 175.9(4)
Ru1 C17 C22 C23 -130.0(4)
C18 C17 C22 Ru1 -54.1(3)
C20 C21 C22 C17 6.1(6)
C47 C21 C22 C17 178.4(4)
Ru1 C21 C22 C17 -51.3(3)
C20 C21 C22 C23 -172.3(4)
C47 C21 C22 C23 0.0(6)
Ru1 C21 C22 C23 130.3(4)
C20 C21 C22 Ru1 57.4(3)
C47 C21 C22 Ru1 -130.3(4)
C19 Ru1 C22 C17 66.1(2)
C18 Ru1 C22 C17 28.3(2)
C21 Ru1 C22 C17 133.0(3)
C20 Ru1 C22 C17 102.7(2)
S1 Ru1 C22 C17 -138.8(2)
S2 Ru1 C22 C17 -24.8(6)
Rh1 Ru1 C22 C17 -79.5(2)
C19 Ru1 C22 C21 -67.0(2)
C18 Ru1 C22 C21 -104.7(3)
C17 Ru1 C22 C21 -133.0(3)
C20 Ru1 C22 C21 -30.3(2)
S1 Ru1 C22 C21 88.1(2)
S2 Ru1 C22 C21 -157.9(4)
Rh1 Ru1 C22 C21 147.5(2)
C19 Ru1 C22 C23 175.7(4)
C18 Ru1 C22 C23 137.9(4)
C17 Ru1 C22 C23 109.6(4)
C21 Ru1 C22 C23 -117.3(5)
C20 Ru1 C22 C23 -147.7(4)
S1 Ru1 C22 C23 -29.2(4)
S2 Ru1 C22 C23 84.8(6)
Rh1 Ru1 C22 C23 30.2(4)
C17 C22 C23 C24 -53.7(5)
C21 C22 C23 C24 124.7(4)
Ru1 C22 C23 C24 -141.6(4)
C17 C22 C23 C28 127.2(4)
C21 C22 C23 C28 -54.4(6)
Ru1 C22 C23 C28 39.3(6)
C28 C23 C24 C25 0.2(7)
C22 C23 C24 C25 -178.9(4)
C23 C24 C25 C26 -0.8(8)
C24 C25 C26 C27 0.9(9)
C24 C25 C26 C29 174.6(6)
C25 C26 C27 C28 -0.4(8)
C29 C26 C27 C28 -174.3(6)
C24 C23 C28 C27 0.2(7)
C22 C23 C28 C27 179.3(4)
C26 C27 C28 C23 -0.1(7)
C17 C18 C53 C34 -127.0(4)
C19 C18 C53 C34 51.4(6)
Ru1 C18 C53 C34 -40.0(5)
C17 C18 C53 C30 49.8(5)
C19 C18 C53 C30 -131.8(4)
Ru1 C18 C53 C30 136.9(3)
C34 C53 C30 C31 -0.2(6)
C18 C53 C30 C31 -177.3(4)
C53 C30 C31 C32 -0.6(7)
C30 C31 C32 C33 1.7(8)
C31 C32 C33 C34 -2.1(7)
C30 C53 C34 C33 -0.1(6)
C18 C53 C34 C33 176.8(4)
C32 C33 C34 C53 1.3(7)
C20 C19 C35 C36 -118.3(4)
C18 C19 C35 C36 58.4(5)
Ru1 C19 C35 C36 149.6(3)
C20 C19 C35 C40 59.4(5)
C18 C19 C35 C40 -123.9(4)
Ru1 C19 C35 C40 -32.7(5)
C40 C35 C36 C37 -1.5(7)
C19 C35 C36 C37 176.3(4)
C35 C36 C37 C38 1.1(8)
C36 C37 C38 C39 -0.6(9)
C37 C38 C39 C40 0.4(8)
C36 C35 C40 C39 1.4(6)
C19 C35 C40 C39 -176.4(4)
C38 C39 C40 C35 -0.8(7)
C21 C20 C41 C42 -105.6(5)
C19 C20 C41 C42 73.3(5)
Ru1 C20 C41 C42 164.8(4)
C21 C20 C41 C46 74.5(5)
C19 C20 C41 C46 -106.6(5)
Ru1 C20 C41 C46 -15.1(6)
C46 C41 C42 C43 -0.7(8)
C20 C41 C42 C43 179.4(5)
C41 C42 C43 C44 -0.9(9)
C42 C43 C44 C45 1.5(10)
C43 C44 C45 C46 -0.6(10)
C44 C45 C46 C41 -1.0(9)
C42 C41 C46 C45 1.6(8)
C20 C41 C46 C45 -178.5(5)
C20 C21 C47 C52 -86.8(6)
C22 C21 C47 C52 100.9(5)
Ru1 C21 C47 C52 7.6(6)
C20 C21 C47 C48 96.0(5)
C22 C21 C47 C48 -76.3(6)
Ru1 C21 C47 C48 -169.6(4)
C52 C47 C48 C49 0.7(9)
C21 C47 C48 C49 178.0(6)
C47 C48 C49 C50 1.0(12)
C48 C49 C50 C51 -3.5(14)
C49 C50 C51 C52 4.4(12)
C48 C47 C52 C51 0.2(8)
C21 C47 C52 C51 -177.0(5)
C50 C51 C52 C47 -2.7(10)
